data_7219533
loop_
_publ_author_name
'LIKHAR, PRAVIN R'
'D, Shankar'
'K, Jaipal'
'Balasubramanian, Sridhar'
'Lingamallu, Giribabu'

_publ_section_title
;
 Intramolecular Cyclization Assisted Oxidative Addition: Synthesis of
 Octahedral Cycloplatinated Methyl Complexes
;
_journal_name_full 'RSC Adv.'
_journal_paper_doi 10.1039/C4RA17066K
_journal_year 2015
_chemical_formula_moiety 'C22 H22 N2 O3'
_chemical_formula_sum 'C22 H22 N2 O3'
_chemical_formula_weight 362.42
_chemical_name_systematic
; 
(E)-N-phenyl-3-(3,4,5-trimethoxystyryl)pyridine-2-amine
;
_space_group_IT_number 14
_symmetry_cell_setting monoclinic
_symmetry_space_group_name_Hall '-P 2yn'
_symmetry_space_group_name_H-M 'P 1 21/n 1'
_atom_sites_solution_hydrogens geom
_atom_sites_solution_primary direct
_atom_sites_solution_secondary difmap
_audit_creation_method SHELXL-97
_audit_update_record
;
2014-08-18 deposited with the CCDC.
2015-02-09 downloaded from the CCDC.
;
_cell_angle_alpha 90.00
_cell_angle_beta 96.402(1)
_cell_angle_gamma 90.00
_cell_formula_units_Z 4
_cell_length_a 7.269(3)
_cell_length_b 7.994(3)
_cell_length_c 32.597(13)
_cell_measurement_reflns_used 4089
_cell_measurement_temperature 294(2)
_cell_measurement_theta_max 24.73
_cell_measurement_theta_min 2.05
_cell_volume 1882.3(13)
_computing_cell_refinement 'SAINT (Bruker, 2001)'
_computing_data_collection 'SMART (Bruker, 2001)'
_computing_data_reduction SAINT
_computing_molecular_graphics 'SHELXTL/PC (Sheldrick, 1990)'
_computing_publication_material SHELXL97
_computing_structure_refinement 'SHELXL-97 (Sheldrick, 2008)'
_computing_structure_solution 'SHELXS-97 (Sheldrick, 2008)'
_diffrn_ambient_temperature 294(2)
_diffrn_measured_fraction_theta_full 0.963
_diffrn_measured_fraction_theta_max 0.963
_diffrn_measurement_device 'Bruker SMART APEX CCD area-detector'
_diffrn_measurement_device_type 'Bruker SMART APEX CCD area-detector'
_diffrn_measurement_method '\w scan'
_diffrn_radiation_monochromator graphite
_diffrn_radiation_source 'fine-focus sealed tube'
_diffrn_radiation_type MoK\a
_diffrn_radiation_wavelength 0.71073
_diffrn_reflns_av_R_equivalents 0.0378
_diffrn_reflns_av_sigmaI/netI 0.0417
_diffrn_reflns_limit_h_max 7
_diffrn_reflns_limit_h_min -8
_diffrn_reflns_limit_k_max 9
_diffrn_reflns_limit_k_min -9
_diffrn_reflns_limit_l_max 38
_diffrn_reflns_limit_l_min -32
_diffrn_reflns_number 9054
_diffrn_reflns_theta_full 24.99
_diffrn_reflns_theta_max 24.99
_diffrn_reflns_theta_min 2.52
_diffrn_standards_number 0
_exptl_absorpt_coefficient_mu 0.086
_exptl_absorpt_correction_type none
_exptl_crystal_colour colorless
_exptl_crystal_density_diffrn 1.279
_exptl_crystal_density_method 'not measured'
_exptl_crystal_description block
_exptl_crystal_F_000 768
_exptl_crystal_size_max 0.21
_exptl_crystal_size_mid 0.19
_exptl_crystal_size_min 0.11
_refine_diff_density_max 0.157
_refine_diff_density_min -0.189
_refine_diff_density_rms 0.034
_refine_ls_extinction_method none
_refine_ls_goodness_of_fit_ref 1.082
_refine_ls_hydrogen_treatment mixed
_refine_ls_matrix_type full
_refine_ls_number_parameters 251
_refine_ls_number_reflns 3196
_refine_ls_number_restraints 0
_refine_ls_restrained_S_all 1.082
_refine_ls_R_factor_all 0.0696
_refine_ls_R_factor_gt 0.0516
_refine_ls_shift/su_max 0.000
_refine_ls_shift/su_mean 0.000
_refine_ls_structure_factor_coef Fsqd
_refine_ls_weighting_details 'calc w=1/[\s^2^(Fo^2^)+(0.0559P)^2^+0.2829P] where P=(Fo^2^+2Fc^2^)/3'
_refine_ls_weighting_scheme calc
_refine_ls_wR_factor_gt 0.1209
_refine_ls_wR_factor_ref 0.1301
_reflns_number_gt 2476
_reflns_number_total 3196
_reflns_threshold_expression I>2\s(I)
_cod_data_source_file c4ra17066k2.cif
_cod_data_source_block ak44
_cod_original_cell_volume 1882.4(13)
_cod_original_sg_symbol_H-M 'P 21/n'
_cod_database_code 7219533

loop_
_symmetry_equiv_pos_as_xyz
'x, y, z'
'-x+1/2, y+1/2, -z+1/2'
'-x, -y, -z'
'x-1/2, -y-1/2, z-1/2'

loop_
_atom_site_label
_atom_site_type_symbol
_atom_site_fract_x
_atom_site_fract_y
_atom_site_fract_z
_atom_site_U_iso_or_equiv
_atom_site_adp_type
_atom_site_occupancy
_atom_site_symmetry_multiplicity
_atom_site_calc_flag
_atom_site_refinement_flags
C1 C 1.0565(3) 0.0808(2) 0.43818(6) 0.0468(5) Uani 1 1 d .
C2 C 1.3344(3) -0.0534(3) 0.44734(7) 0.0603(6) Uani 1 1 d .
H2 H 1.4266 -0.1065 0.4647 0.072 Uiso 1 1 calc R
C3 C 1.3559(3) -0.0407(3) 0.40653(7) 0.0616(6) Uani 1 1 d .
H3 H 1.4632 -0.0792 0.3966 0.074 Uiso 1 1 calc R
C4 C 1.2156(3) 0.0304(3) 0.38018(7) 0.0563(6) Uani 1 1 d .
H4 H 1.2266 0.0368 0.3521 0.068 Uiso 1 1 calc R
C5 C 1.0597(3) 0.0917(2) 0.39525(6) 0.0461(5) Uani 1 1 d .
C6 C 0.8613(3) 0.3165(3) 0.45292(6) 0.0494(6) Uani 1 1 d .
C7 C 0.6856(4) 0.3678(3) 0.45943(7) 0.0647(7) Uani 1 1 d .
H7 H 0.5972 0.2895 0.4651 0.078 Uiso 1 1 calc R
C8 C 0.6417(4) 0.5358(3) 0.45744(8) 0.0768(8) Uani 1 1 d .
H8 H 0.5239 0.5700 0.4624 0.092 Uiso 1 1 calc R
C9 C 0.7678(4) 0.6525(3) 0.44834(8) 0.0745(8) Uani 1 1 d .
H9 H 0.7363 0.7652 0.4469 0.089 Uiso 1 1 calc R
C10 C 0.9409(4) 0.6016(3) 0.44133(7) 0.0685(7) Uani 1 1 d .
H10 H 1.0276 0.6800 0.4348 0.082 Uiso 1 1 calc R
C11 C 0.9876(3) 0.4346(3) 0.44388(6) 0.0567(6) Uani 1 1 d .
H11 H 1.1064 0.4015 0.4394 0.068 Uiso 1 1 calc R
C12 C 0.9001(3) 0.1591(2) 0.36887(6) 0.0497(5) Uani 1 1 d .
H12 H 0.7950 0.1815 0.3818 0.060 Uiso 1 1 calc R
C13 C 0.8880(3) 0.1916(2) 0.32910(6) 0.0462(5) Uani 1 1 d .
H13 H 0.9910 0.1677 0.3156 0.055 Uiso 1 1 calc R
C14 C 0.7253(3) 0.2626(2) 0.30423(6) 0.0410(5) Uani 1 1 d .
C15 C 0.7108(3) 0.2504(2) 0.26161(6) 0.0426(5) Uani 1 1 d .
H15 H 0.8016 0.1941 0.2491 0.051 Uiso 1 1 calc R
C16 C 0.5611(3) 0.3217(2) 0.23727(6) 0.0412(5) Uani 1 1 d .
C17 C 0.4293(3) 0.4101(2) 0.25548(6) 0.0429(5) Uani 1 1 d .
C18 C 0.4416(3) 0.4189(2) 0.29821(6) 0.0457(5) Uani 1 1 d .
C19 C 0.5883(3) 0.3456(2) 0.32237(6) 0.0470(5) Uani 1 1 d .
H19 H 0.5949 0.3521 0.3510 0.056 Uiso 1 1 calc R
C20 C 0.3088(4) 0.5222(4) 0.35625(8) 0.0839(9) Uani 1 1 d .
H20A H 0.3011 0.4133 0.3683 0.126 Uiso 1 1 calc R
H20B H 0.2062 0.5891 0.3628 0.126 Uiso 1 1 calc R
H20C H 0.4226 0.5748 0.3671 0.126 Uiso 1 1 calc R
C21 C 0.1177(3) 0.4169(3) 0.22648(8) 0.0673(7) Uani 1 1 d .
H21A H 0.1285 0.3072 0.2150 0.101 Uiso 1 1 calc R
H21B H 0.0327 0.4823 0.2084 0.101 Uiso 1 1 calc R
H21C H 0.0726 0.4080 0.2530 0.101 Uiso 1 1 calc R
C22 C 0.6617(3) 0.2275(3) 0.17478(7) 0.0712(7) Uani 1 1 d .
H22A H 0.7822 0.2756 0.1816 0.107 Uiso 1 1 calc R
H22B H 0.6276 0.2348 0.1455 0.107 Uiso 1 1 calc R
H22C H 0.6637 0.1123 0.1831 0.107 Uiso 1 1 calc R
N1 N 0.9062(3) 0.1453(2) 0.45583(6) 0.0541(5) Uani 1 1 d .
N2 N 1.1883(3) 0.0062(2) 0.46363(5) 0.0546(5) Uani 1 1 d .
O1 O 0.3033(2) 0.50683(19) 0.31310(5) 0.0649(5) Uani 1 1 d .
O2 O 0.29322(19) 0.49544(17) 0.23099(4) 0.0530(4) Uani 1 1 d .
O3 O 0.5327(2) 0.31478(18) 0.19533(4) 0.0526(4) Uani 1 1 d .
H1N H 0.880(3) 0.102(3) 0.4786(7) 0.057(7) Uiso 1 1 d .

loop_
_atom_site_aniso_label
_atom_site_aniso_U_11
_atom_site_aniso_U_22
_atom_site_aniso_U_33
_atom_site_aniso_U_23
_atom_site_aniso_U_13
_atom_site_aniso_U_12
C1 0.0550(14) 0.0386(10) 0.0470(12) 0.0027(9) 0.0060(10) 0.0116(10)
C2 0.0639(17) 0.0584(13) 0.0565(14) 0.0018(11) -0.0029(12) 0.0221(12)
C3 0.0547(15) 0.0723(15) 0.0571(14) -0.0063(11) 0.0033(12) 0.0232(12)
C4 0.0577(15) 0.0677(14) 0.0434(12) -0.0051(10) 0.0057(11) 0.0151(12)
C5 0.0501(14) 0.0464(11) 0.0409(11) -0.0039(9) 0.0004(10) 0.0108(10)
C6 0.0650(16) 0.0498(12) 0.0338(10) 0.0036(9) 0.0072(10) 0.0188(11)
C7 0.0685(17) 0.0656(15) 0.0628(15) 0.0078(11) 0.0199(13) 0.0209(13)
C8 0.083(2) 0.0759(18) 0.0745(18) 0.0017(14) 0.0195(15) 0.0395(16)
C9 0.105(2) 0.0531(14) 0.0646(16) -0.0019(12) 0.0067(16) 0.0282(16)
C10 0.092(2) 0.0526(13) 0.0612(15) -0.0025(11) 0.0083(14) 0.0082(13)
C11 0.0660(16) 0.0556(13) 0.0490(13) -0.0013(10) 0.0090(11) 0.0132(12)
C12 0.0487(14) 0.0554(12) 0.0447(12) -0.0045(9) 0.0036(10) 0.0105(10)
C13 0.0441(13) 0.0478(11) 0.0465(12) -0.0006(9) 0.0044(10) 0.0068(9)
C14 0.0400(12) 0.0377(10) 0.0452(11) 0.0011(8) 0.0049(9) 0.0004(9)
C15 0.0398(13) 0.0413(10) 0.0473(12) 0.0009(9) 0.0080(9) 0.0026(9)
C16 0.0423(13) 0.0395(10) 0.0419(11) 0.0045(8) 0.0051(9) -0.0055(9)
C17 0.0385(13) 0.0392(10) 0.0508(12) 0.0067(9) 0.0046(10) 0.0005(9)
C18 0.0399(13) 0.0430(11) 0.0555(13) 0.0005(9) 0.0110(10) 0.0039(9)
C19 0.0493(14) 0.0491(12) 0.0425(11) 0.0008(9) 0.0048(10) 0.0044(10)
C20 0.083(2) 0.104(2) 0.0670(17) -0.0128(14) 0.0213(15) 0.0348(16)
C21 0.0446(15) 0.0694(15) 0.0857(18) 0.0030(13) -0.0031(12) 0.0042(12)
C22 0.0720(18) 0.0918(18) 0.0493(13) -0.0133(12) 0.0044(12) 0.0162(15)
N1 0.0663(13) 0.0521(11) 0.0469(11) 0.0118(8) 0.0193(10) 0.0197(9)
N2 0.0661(13) 0.0513(10) 0.0458(10) 0.0052(8) 0.0036(9) 0.0193(9)
O1 0.0597(11) 0.0778(11) 0.0586(10) -0.0010(8) 0.0133(8) 0.0263(8)
O2 0.0421(9) 0.0532(8) 0.0628(9) 0.0158(7) 0.0014(7) 0.0052(7)
O3 0.0540(10) 0.0626(9) 0.0409(8) 0.0046(6) 0.0038(7) 0.0090(7)

loop_
_atom_type_symbol
_atom_type_description
_atom_type_scat_dispersion_real
_atom_type_scat_dispersion_imag
_atom_type_scat_source
C C 0.0033 0.0016 'International Tables Vol C Tables 4.2.6.8 and 6.1.1.4'
H H 0.0000 0.0000 'International Tables Vol C Tables 4.2.6.8 and 6.1.1.4'
N N 0.0061 0.0033 'International Tables Vol C Tables 4.2.6.8 and 6.1.1.4'
O O 0.0106 0.0060 'International Tables Vol C Tables 4.2.6.8 and 6.1.1.4'

loop_
_geom_angle_atom_site_label_1
_geom_angle_atom_site_label_2
_geom_angle_atom_site_label_3
_geom_angle
N2 C1 N1 116.83(18)
N2 C1 C5 123.74(18)
N1 C1 C5 119.39(18)
N2 C2 C3 123.3(2)
N2 C2 H2 118.4
C3 C2 H2 118.4
C2 C3 C4 118.8(2)
C2 C3 H3 120.6
C4 C3 H3 120.6
C5 C4 C3 120.4(2)
C5 C4 H4 119.8
C3 C4 H4 119.8
C4 C5 C1 116.11(18)
C4 C5 C12 123.43(18)
C1 C5 C12 120.42(18)
C11 C6 C7 118.8(2)
C11 C6 N1 121.9(2)
C7 C6 N1 119.3(2)
C6 C7 C8 119.7(3)
C6 C7 H7 120.2
C8 C7 H7 120.2
C9 C8 C7 121.2(3)
C9 C8 H8 119.4
C7 C8 H8 119.4
C8 C9 C10 119.1(2)
C8 C9 H9 120.4
C10 C9 H9 120.4
C9 C10 C11 120.3(3)
C9 C10 H10 119.9
C11 C10 H10 119.9
C6 C11 C10 120.9(2)
C6 C11 H11 119.6
C10 C11 H11 119.6
C13 C12 C5 127.7(2)
C13 C12 H12 116.2
C5 C12 H12 116.2
C12 C13 C14 125.5(2)
C12 C13 H13 117.3
C14 C13 H13 117.3
C19 C14 C15 119.01(18)
C19 C14 C13 121.49(18)
C15 C14 C13 119.48(17)
C14 C15 C16 120.61(18)
C14 C15 H15 119.7
C16 C15 H15 119.7
O3 C16 C17 114.76(17)
O3 C16 C15 125.21(18)
C17 C16 C15 120.03(18)
C16 C17 O2 119.51(18)
C16 C17 C18 119.27(18)
O2 C17 C18 121.14(18)
O1 C18 C19 124.72(18)
O1 C18 C17 114.67(18)
C19 C18 C17 120.60(18)
C14 C19 C18 120.39(18)
C14 C19 H19 119.8
C18 C19 H19 119.8
O1 C20 H20A 109.5
O1 C20 H20B 109.5
H20A C20 H20B 109.5
O1 C20 H20C 109.5
H20A C20 H20C 109.5
H20B C20 H20C 109.5
O2 C21 H21A 109.5
O2 C21 H21B 109.5
H21A C21 H21B 109.5
O2 C21 H21C 109.5
H21A C21 H21C 109.5
H21B C21 H21C 109.5
O3 C22 H22A 109.5
O3 C22 H22B 109.5
H22A C22 H22B 109.5
O3 C22 H22C 109.5
H22A C22 H22C 109.5
H22B C22 H22C 109.5
C1 N1 C6 121.32(19)
C1 N1 H1N 117.9(14)
C6 N1 H1N 112.2(14)
C2 N2 C1 117.54(18)
C18 O1 C20 117.54(17)
C17 O2 C21 114.89(15)
C16 O3 C22 117.82(16)

loop_
_geom_bond_atom_site_label_1
_geom_bond_atom_site_label_2
_geom_bond_distance
C1 N2 1.336(2)
C1 N1 1.389(3)
C1 C5 1.405(3)
C2 N2 1.328(3)
C2 C3 1.360(3)
C2 H2 0.9300
C3 C4 1.381(3)
C3 H3 0.9300
C4 C5 1.375(3)
C4 H4 0.9300
C5 C12 1.468(3)
C6 C11 1.372(3)
C6 C7 1.380(3)
C6 N1 1.408(3)
C7 C8 1.381(3)
C7 H7 0.9300
C8 C9 1.363(4)
C8 H8 0.9300
C9 C10 1.366(3)
C9 H9 0.9300
C10 C11 1.378(3)
C10 H10 0.9300
C11 H11 0.9300
C12 C13 1.316(3)
C12 H12 0.9300
C13 C14 1.471(3)
C13 H13 0.9300
C14 C19 1.383(3)
C14 C15 1.385(3)
C15 C16 1.395(3)
C15 H15 0.9300
C16 O3 1.361(2)
C16 C17 1.377(3)
C17 O2 1.380(2)
C17 C18 1.388(3)
C18 O1 1.359(2)
C18 C19 1.384(3)
C19 H19 0.9300
C20 O1 1.408(3)
C20 H20A 0.9600
C20 H20B 0.9600
C20 H20C 0.9600
C21 O2 1.415(3)
C21 H21A 0.9600
C21 H21B 0.9600
C21 H21C 0.9600
C22 O3 1.398(2)
C22 H22A 0.9600
C22 H22B 0.9600
C22 H22C 0.9600
N1 H1N 0.86(2)

loop_
_geom_hbond_atom_site_label_D
_geom_hbond_atom_site_label_H
_geom_hbond_atom_site_label_A
_geom_hbond_distance_DH
_geom_hbond_distance_HA
_geom_hbond_distance_DA
_geom_hbond_angle_DHA
_geom_hbond_site_symmetry_A
N1 H1N N2 0.86(2) 2.18(2) 3.039(3) 180(2) 3_756

loop_
_geom_torsion_atom_site_label_1
_geom_torsion_atom_site_label_2
_geom_torsion_atom_site_label_3
_geom_torsion_atom_site_label_4
_geom_torsion
N2 C2 C3 C4 -3.2(4)
C2 C3 C4 C5 2.0(4)
C3 C4 C5 C1 1.5(3)
C3 C4 C5 C12 -176.0(2)
N2 C1 C5 C4 -4.4(3)
N1 C1 C5 C4 177.86(19)
N2 C1 C5 C12 173.22(19)
N1 C1 C5 C12 -4.5(3)
C11 C6 C7 C8 -1.1(3)
N1 C6 C7 C8 178.7(2)
C6 C7 C8 C9 1.3(4)
C7 C8 C9 C10 -0.4(4)
C8 C9 C10 C11 -0.7(4)
C7 C6 C11 C10 0.1(3)
N1 C6 C11 C10 -179.7(2)
C9 C10 C11 C6 0.8(3)
C4 C5 C12 C13 -9.4(3)
C1 C5 C12 C13 173.2(2)
C5 C12 C13 C14 -178.67(19)
C12 C13 C14 C19 18.7(3)
C12 C13 C14 C15 -163.1(2)
C19 C14 C15 C16 0.5(3)
C13 C14 C15 C16 -177.77(17)
C14 C15 C16 O3 -179.07(17)
C14 C15 C16 C17 2.2(3)
O3 C16 C17 O2 -5.9(3)
C15 C16 C17 O2 172.94(16)
O3 C16 C17 C18 177.44(16)
C15 C16 C17 C18 -3.7(3)
C16 C17 C18 O1 -179.00(17)
O2 C17 C18 O1 4.4(3)
C16 C17 C18 C19 2.6(3)
O2 C17 C18 C19 -174.04(17)
C15 C14 C19 C18 -1.7(3)
C13 C14 C19 C18 176.56(18)
O1 C18 C19 C14 -178.11(18)
C17 C18 C19 C14 0.2(3)
N2 C1 N1 C6 120.4(2)
C5 C1 N1 C6 -61.7(3)
C11 C6 N1 C1 -19.4(3)
C7 C6 N1 C1 160.7(2)
C3 C2 N2 C1 0.6(3)
N1 C1 N2 C2 -178.81(19)
C5 C1 N2 C2 3.4(3)
C19 C18 O1 C20 -0.9(3)
C17 C18 O1 C20 -179.3(2)
C16 C17 O2 C21 103.4(2)
C18 C17 O2 C21 -80.0(2)
C17 C16 O3 C22 179.74(18)
C15 C16 O3 C22 1.0(3)
